data_7024793
loop_
_publ_author_name
'Misra, Shafalika'
'Chauhan, Ashok K. S.'
'Singh, Puspendra'
'Srivastava, Ramesh C.'
'Duthie, Andrew'
'Butcher, R. J.'

_publ_section_title
;
 Amidomethylation of elemental tellurium: synthesis and solid state
 structures of N-substituted amidomethyltellurium(IV &amp; II)
 derivatives.
;
_journal_issue 10
_journal_name_full 'Dalton transactions (Cambridge, England : 2003)'
_journal_page_first 2637
_journal_page_last 2643
_journal_paper_doi 10.1039/b921362g
_journal_volume 39
_journal_year 2010
_chemical_formula_moiety 'C18 H20 N2 O2 Te'
_chemical_formula_sum 'C18 H20 N2 O2 Te'
_chemical_formula_weight 423.96
_chemical_name_systematic
;
?
;
_space_group_IT_number 14
_symmetry_cell_setting monoclinic
_symmetry_space_group_name_Hall '-P 2yn'
_symmetry_space_group_name_H-M 'P 1 21/n 1'
_atom_sites_solution_hydrogens geom
_atom_sites_solution_primary direct
_atom_sites_solution_secondary difmap
_audit_creation_method SHELXL-97
_cell_angle_alpha 90.00
_cell_angle_beta 102.219(2)
_cell_angle_gamma 90.00
_cell_formula_units_Z 4
_cell_length_a 10.8024(2)
_cell_length_b 6.8231(2)
_cell_length_c 25.2961(6)
_cell_measurement_reflns_used 17292
_cell_measurement_temperature 296(2)
_cell_measurement_theta_max 32.4710
_cell_measurement_theta_min 4.8051
_cell_volume 1822.23(8)
_computing_cell_refinement
;
CrysAlis RED, Oxford Diffraction Ltd.,
Version 1.171.31.8 (release 12-01-2007 CrysAlis171 .NET)
(compiled Jan 12 2007,17:49:11)
;
_computing_data_collection
;
CrysAlis CCD, Oxford Diffraction Ltd.,
Version 1.171.31.8 (release 12-01-2007 CrysAlis171 .NET)
(compiled Jan 12 2007,17:49:11)
;
_computing_data_reduction
;
CrysAlis RED, Oxford Diffraction Ltd.,
Version 1.171.31.8 (release 12-01-2007 CrysAlis171 .NET)
(compiled Jan 12 2007,17:49:11)
;
_computing_molecular_graphics SHELXTL
_computing_publication_material SHELXTL
_computing_structure_refinement 'SHELXL-97 (Sheldrick, 1997)'
_computing_structure_solution 'SHELXS-97 (Sheldrick, 1990)'
_diffrn_ambient_temperature 296(2)
_diffrn_detector_area_resol_mean 10.5081
_diffrn_measured_fraction_theta_full 0.995
_diffrn_measured_fraction_theta_max 0.995
_diffrn_measurement_device_type 'Oxford Diffraction Gemini'
_diffrn_measurement_method '\f and \w scans'
_diffrn_radiation_monochromator graphite
_diffrn_radiation_source 'fine-focus sealed tube'
_diffrn_radiation_type MoK\a
_diffrn_radiation_wavelength 0.71073
_diffrn_reflns_av_R_equivalents 0.0253
_diffrn_reflns_av_sigmaI/netI 0.0119
_diffrn_reflns_limit_h_max 14
_diffrn_reflns_limit_h_min -13
_diffrn_reflns_limit_k_max 9
_diffrn_reflns_limit_k_min -9
_diffrn_reflns_limit_l_max 33
_diffrn_reflns_limit_l_min -33
_diffrn_reflns_number 25570
_diffrn_reflns_theta_full 27.99
_diffrn_reflns_theta_max 27.99
_diffrn_reflns_theta_min 4.81
_diffrn_standards_decay_% <2%
_diffrn_standards_interval_count 50
_diffrn_standards_number 2
_exptl_absorpt_coefficient_mu 1.643
_exptl_absorpt_correction_T_max 0.6562
_exptl_absorpt_correction_T_min 0.5385
_exptl_absorpt_correction_type multi-scan
_exptl_absorpt_process_details
;
CrysAlis RED, Oxford Diffraction Ltd.,
Version 1.171.31.8 (release 12-01-2007 CrysAlis171 .NET)
(compiled Jan 12 2007,17:49:11)
Empirical absorption correction using spherical harmonics,
implemented in SCALE3 ABSPACK scaling algorithm.
;
_exptl_crystal_colour Colorless
_exptl_crystal_density_diffrn 1.545
_exptl_crystal_density_method 'not measured'
_exptl_crystal_description Prism
_exptl_crystal_F_000 840
_exptl_crystal_size_max 0.43
_exptl_crystal_size_mid 0.39
_exptl_crystal_size_min 0.28
_refine_diff_density_max 0.438
_refine_diff_density_min -0.535
_refine_diff_density_rms 0.057
_refine_ls_extinction_method none
_refine_ls_goodness_of_fit_ref 1.185
_refine_ls_hydrogen_treatment constr
_refine_ls_matrix_type full
_refine_ls_number_parameters 210
_refine_ls_number_reflns 4355
_refine_ls_number_restraints 0
_refine_ls_restrained_S_all 1.185
_refine_ls_R_factor_all 0.0346
_refine_ls_R_factor_gt 0.0274
_refine_ls_shift/su_max 0.002
_refine_ls_shift/su_mean 0.000
_refine_ls_structure_factor_coef Fsqd
_refine_ls_weighting_details 'calc w=1/[\s^2^(Fo^2^)+(0.0215P)^2^+1.3249P] where P=(Fo^2^+2Fc^2^)/3'
_refine_ls_weighting_scheme calc
_refine_ls_wR_factor_gt 0.0624
_refine_ls_wR_factor_ref 0.0668
_reflns_number_gt 3788
_reflns_number_total 4355
_reflns_threshold_expression >2sigma(I)
_cod_data_source_file b921362g.txt
_cod_data_source_block AKSC_AM3
_cod_depositor_comments
;
The following automatic conversions were performed:

'_symmetry_cell_setting' value 'Monoclinic' changed to 'monoclinic'
according to /home/saulius/struct/CIF-dictionaries/cif_core.dic
dictionary named 'cif_core.dic' version 2.4.2 from 2011-04-26.

Automatic conversion script
Id: cif_fix_values 1891 2012-01-12 08:04:46Z andrius 
;
_cod_original_sg_symbol_H-M 'P 21/n'
_cod_database_code 7024793

loop_
_symmetry_equiv_pos_as_xyz
'x, y, z'
'-x+1/2, y+1/2, -z+1/2'
'-x, -y, -z'
'x-1/2, -y-1/2, z-1/2'

loop_
_atom_site_label
_atom_site_type_symbol
_atom_site_fract_x
_atom_site_fract_y
_atom_site_fract_z
_atom_site_U_iso_or_equiv
_atom_site_adp_type
_atom_site_occupancy
_atom_site_symmetry_multiplicity
_atom_site_calc_flag
_atom_site_refinement_flags
C1 C 0.6833(2) 0.0303(4) 0.17426(10) 0.0422(5) Uani 1 1 d .
H1A H 0.7119 0.0979 0.2084 0.051 Uiso 1 1 calc R
H1B H 0.6043 0.0891 0.1557 0.051 Uiso 1 1 calc R
C2 C 0.6640(2) -0.1856(4) 0.18413(9) 0.0409(5) Uani 1 1 d .
C3 C 0.5234(3) -0.4461(4) 0.20088(14) 0.0624(7) Uani 1 1 d .
H3A H 0.4362 -0.4707 0.1846 0.094 Uiso 1 1 calc R
H3B H 0.5390 -0.4794 0.2386 0.094 Uiso 1 1 calc R
H3C H 0.5766 -0.5243 0.1833 0.094 Uiso 1 1 calc R
C4 C 0.4608(2) -0.0974(3) 0.20508(9) 0.0373(5) Uani 1 1 d .
C5 C 0.3462(3) -0.0797(4) 0.16885(10) 0.0501(6) Uani 1 1 d .
H5 H 0.3286 -0.1575 0.1380 0.060 Uiso 1 1 calc R
C6 C 0.2575(3) 0.0544(5) 0.17866(12) 0.0578(7) Uani 1 1 d .
H6 H 0.1803 0.0674 0.1543 0.069 Uiso 1 1 calc R
C7 C 0.2839(3) 0.1687(4) 0.22461(13) 0.0579(7) Uani 1 1 d .
H7 H 0.2245 0.2593 0.2311 0.070 Uiso 1 1 calc R
C8 C 0.3971(3) 0.1493(4) 0.26070(12) 0.0580(7) Uani 1 1 d .
H8 H 0.4143 0.2267 0.2917 0.070 Uiso 1 1 calc R
C9 C 0.4861(2) 0.0153(4) 0.25137(11) 0.0468(6) Uani 1 1 d .
H9 H 0.5626 0.0012 0.2761 0.056 Uiso 1 1 calc R
C11 C 0.7491(3) 0.3272(4) 0.08854(10) 0.0492(6) Uani 1 1 d .
H11A H 0.7386 0.4200 0.1163 0.059 Uiso 1 1 calc R
H11B H 0.8079 0.3826 0.0685 0.059 Uiso 1 1 calc R
C12 C 0.6240(2) 0.2903(3) 0.05117(10) 0.0410(5) Uani 1 1 d .
C13 C 0.5015(2) 0.2329(4) -0.04018(11) 0.0539(6) Uani 1 1 d .
H13A H 0.4839 0.3327 -0.0675 0.081 Uiso 1 1 calc R
H13B H 0.4341 0.2286 -0.0208 0.081 Uiso 1 1 calc R
H13C H 0.5082 0.1082 -0.0569 0.081 Uiso 1 1 calc R
C14 C 0.7300(2) 0.3028(4) -0.02594(9) 0.0424(5) Uani 1 1 d .
C15 C 0.8120(3) 0.1477(5) -0.02680(10) 0.0548(7) Uani 1 1 d .
H15 H 0.7975 0.0281 -0.0116 0.066 Uiso 1 1 calc R
C16 C 0.9156(3) 0.1710(6) -0.05037(12) 0.0677(9) Uani 1 1 d .
H16 H 0.9715 0.0673 -0.0503 0.081 Uiso 1 1 calc R
C17 C 0.9364(3) 0.3459(6) -0.07378(14) 0.0735(9) Uani 1 1 d .
H17 H 1.0063 0.3616 -0.0894 0.088 Uiso 1 1 calc R
C18 C 0.8530(4) 0.4976(6) -0.07383(17) 0.0824(11) Uani 1 1 d .
H18 H 0.8665 0.6158 -0.0900 0.099 Uiso 1 1 calc R
C19 C 0.7483(3) 0.4781(5) -0.05008(13) 0.0619(7) Uani 1 1 d .
H19 H 0.6920 0.5815 -0.0505 0.074 Uiso 1 1 calc R
N1 N 0.55175(19) -0.2382(3) 0.19501(9) 0.0438(4) Uani 1 1 d .
N2 N 0.62076(19) 0.2777(3) -0.00260(8) 0.0433(4) Uani 1 1 d .
O1 O 0.74634(18) -0.3066(3) 0.18077(9) 0.0620(5) Uani 1 1 d .
O2 O 0.52785(17) 0.2706(3) 0.06936(8) 0.0530(4) Uani 1 1 d .
Te Te 0.823162(15) 0.05336(3) 0.125542(7) 0.05376(7) Uani 1 1 d .

loop_
_atom_site_aniso_label
_atom_site_aniso_U_11
_atom_site_aniso_U_22
_atom_site_aniso_U_33
_atom_site_aniso_U_23
_atom_site_aniso_U_13
_atom_site_aniso_U_12
C1 0.0397(11) 0.0473(13) 0.0437(12) -0.0027(10) 0.0182(10) 0.0061(10)
C2 0.0408(11) 0.0450(13) 0.0356(11) 0.0009(10) 0.0050(9) 0.0097(10)
C3 0.0720(19) 0.0367(14) 0.081(2) 0.0031(14) 0.0216(16) 0.0011(13)
C4 0.0420(11) 0.0331(11) 0.0405(11) 0.0005(9) 0.0167(9) -0.0012(9)
C5 0.0518(14) 0.0560(16) 0.0425(13) -0.0038(12) 0.0101(11) 0.0033(12)
C6 0.0478(14) 0.0634(18) 0.0634(17) 0.0106(15) 0.0147(12) 0.0116(13)
C7 0.0611(16) 0.0458(15) 0.0768(19) 0.0022(14) 0.0371(15) 0.0058(13)
C8 0.0681(18) 0.0492(15) 0.0651(17) -0.0175(14) 0.0331(15) -0.0093(13)
C9 0.0451(13) 0.0489(14) 0.0484(13) -0.0073(11) 0.0147(10) -0.0081(11)
C11 0.0566(14) 0.0507(15) 0.0435(13) -0.0059(11) 0.0175(11) -0.0108(12)
C12 0.0478(12) 0.0311(11) 0.0468(12) 0.0009(10) 0.0161(10) 0.0056(9)
C13 0.0483(14) 0.0562(16) 0.0541(15) -0.0007(13) 0.0039(11) 0.0036(12)
C14 0.0436(12) 0.0486(14) 0.0352(11) -0.0010(10) 0.0091(9) 0.0051(10)
C15 0.0596(15) 0.0641(17) 0.0425(13) 0.0089(12) 0.0151(12) 0.0199(14)
C16 0.0547(16) 0.101(3) 0.0487(15) 0.0042(17) 0.0147(13) 0.0272(17)
C17 0.0539(17) 0.107(3) 0.0642(19) 0.001(2) 0.0239(14) -0.0015(18)
C18 0.090(3) 0.076(2) 0.091(3) 0.013(2) 0.040(2) -0.012(2)
C19 0.0664(18) 0.0535(17) 0.0704(19) 0.0078(14) 0.0249(15) 0.0060(14)
N1 0.0479(11) 0.0357(10) 0.0497(11) -0.0012(9) 0.0145(9) 0.0040(8)
N2 0.0432(10) 0.0452(11) 0.0429(10) -0.0005(9) 0.0121(8) 0.0048(9)
O1 0.0511(10) 0.0567(12) 0.0787(14) 0.0040(10) 0.0147(10) 0.0227(9)
O2 0.0491(9) 0.0565(11) 0.0591(11) 0.0055(9) 0.0239(8) 0.0089(8)
Te 0.03674(9) 0.07949(15) 0.04874(10) 0.00416(9) 0.01739(7) 0.01306(8)

loop_
_atom_type_symbol
_atom_type_description
_atom_type_scat_dispersion_real
_atom_type_scat_dispersion_imag
_atom_type_scat_source
C C 0.0033 0.0016 'International Tables Vol C Tables 4.2.6.8 and 6.1.1.4'
H H 0.0000 0.0000 'International Tables Vol C Tables 4.2.6.8 and 6.1.1.4'
N N 0.0061 0.0033 'International Tables Vol C Tables 4.2.6.8 and 6.1.1.4'
O O 0.0106 0.0060 'International Tables Vol C Tables 4.2.6.8 and 6.1.1.4'
Te Te -0.5308 1.6751 'International Tables Vol C Tables 4.2.6.8 and 6.1.1.4'

loop_
_geom_angle_atom_site_label_1
_geom_angle_atom_site_label_2
_geom_angle_atom_site_label_3
_geom_angle
C2 C1 Te 107.67(15)
C2 C1 H1A 110.2
Te C1 H1A 110.2
C2 C1 H1B 110.2
Te C1 H1B 110.2
H1A C1 H1B 108.5
O1 C2 N1 122.0(2)
O1 C2 C1 121.0(2)
N1 C2 C1 117.0(2)
N1 C3 H3A 109.5
N1 C3 H3B 109.5
H3A C3 H3B 109.5
N1 C3 H3C 109.5
H3A C3 H3C 109.5
H3B C3 H3C 109.5
C9 C4 C5 120.3(2)
C9 C4 N1 120.2(2)
C5 C4 N1 119.5(2)
C4 C5 C6 119.7(3)
C4 C5 H5 120.1
C6 C5 H5 120.1
C7 C6 C5 119.8(3)
C7 C6 H6 120.1
C5 C6 H6 120.1
C8 C7 C6 120.3(3)
C8 C7 H7 119.9
C6 C7 H7 119.9
C7 C8 C9 120.3(3)
C7 C8 H8 119.8
C9 C8 H8 119.8
C4 C9 C8 119.6(3)
C4 C9 H9 120.2
C8 C9 H9 120.2
C12 C11 Te 109.25(17)
C12 C11 H11A 109.8
Te C11 H11A 109.8
C12 C11 H11B 109.8
Te C11 H11B 109.8
H11A C11 H11B 108.3
O2 C12 N2 121.6(2)
O2 C12 C11 120.2(2)
N2 C12 C11 118.2(2)
N2 C13 H13A 109.5
N2 C13 H13B 109.5
H13A C13 H13B 109.5
N2 C13 H13C 109.5
H13A C13 H13C 109.5
H13B C13 H13C 109.5
C19 C14 C15 120.4(2)
C19 C14 N2 119.6(2)
C15 C14 N2 120.0(2)
C14 C15 C16 119.9(3)
C14 C15 H15 120.1
C16 C15 H15 120.1
C17 C16 C15 120.4(3)
C17 C16 H16 119.8
C15 C16 H16 119.8
C16 C17 C18 119.3(3)
C16 C17 H17 120.4
C18 C17 H17 120.4
C17 C18 C19 121.3(3)
C17 C18 H18 119.3
C19 C18 H18 119.3
C14 C19 C18 118.7(3)
C14 C19 H19 120.7
C18 C19 H19 120.7
C2 N1 C4 122.5(2)
C2 N1 C3 119.7(2)
C4 N1 C3 117.7(2)
C12 N2 C14 123.7(2)
C12 N2 C13 119.8(2)
C14 N2 C13 116.4(2)
C1 Te C11 94.05(9)
C1 Te O1 51.75(8)
C11 Te O1 141.91(8)

loop_
_geom_bond_atom_site_label_1
_geom_bond_atom_site_label_2
_geom_bond_distance
C1 C2 1.515(4)
C1 Te 2.148(2)
C1 H1A 0.9700
C1 H1B 0.9700
C2 O1 1.230(3)
C2 N1 1.348(3)
C3 N1 1.465(3)
C3 H3A 0.9600
C3 H3B 0.9600
C3 H3C 0.9600
C4 C9 1.379(3)
C4 C5 1.381(3)
C4 N1 1.435(3)
C5 C6 1.384(4)
C5 H5 0.9300
C6 C7 1.378(4)
C6 H6 0.9300
C7 C8 1.369(4)
C7 H7 0.9300
C8 C9 1.383(4)
C8 H8 0.9300
C9 H9 0.9300
C11 C12 1.497(4)
C11 Te 2.166(3)
C11 H11A 0.9700
C11 H11B 0.9700
C12 O2 1.229(3)
C12 N2 1.356(3)
C13 N2 1.462(3)
C13 H13A 0.9600
C13 H13B 0.9600
C13 H13C 0.9600
C14 C19 1.376(4)
C14 C15 1.383(4)
C14 N2 1.437(3)
C15 C16 1.385(4)
C15 H15 0.9300
C16 C17 1.372(5)
C16 H16 0.9300
C17 C18 1.372(5)
C17 H17 0.9300
C18 C19 1.394(5)
C18 H18 0.9300
C19 H19 0.9300
O1 Te 3.027(2)

loop_
_geom_hbond_atom_site_label_D
_geom_hbond_atom_site_label_H
_geom_hbond_atom_site_label_A
_geom_hbond_distance_DH
_geom_hbond_distance_HA
_geom_hbond_distance_DA
_geom_hbond_angle_DHA
_geom_hbond_site_symmetry_A
C9 H9 O1 0.93 2.49 3.268(3) 140.8 2_655
C19 H19 O2 0.93 2.53 3.386(4) 152.9 3_665

loop_
_geom_torsion_atom_site_label_1
_geom_torsion_atom_site_label_2
_geom_torsion_atom_site_label_3
_geom_torsion_atom_site_label_4
_geom_torsion
Te C1 C2 O1 22.7(3)
Te C1 C2 N1 -155.30(17)
C9 C4 C5 C6 1.2(4)
N1 C4 C5 C6 179.3(2)
C4 C5 C6 C7 -0.3(4)
C5 C6 C7 C8 -0.3(4)
C6 C7 C8 C9 0.1(4)
C5 C4 C9 C8 -1.4(4)
N1 C4 C9 C8 -179.5(2)
C7 C8 C9 C4 0.8(4)
Te C11 C12 O2 78.8(2)
Te C11 C12 N2 -100.5(2)
C19 C14 C15 C16 2.3(4)
N2 C14 C15 C16 178.6(3)
C14 C15 C16 C17 -1.2(5)
C15 C16 C17 C18 -0.3(5)
C16 C17 C18 C19 0.7(6)
C15 C14 C19 C18 -1.9(5)
N2 C14 C19 C18 -178.2(3)
C17 C18 C19 C14 0.4(6)
O1 C2 N1 C4 172.8(2)
C1 C2 N1 C4 -9.2(3)
O1 C2 N1 C3 -2.6(4)
C1 C2 N1 C3 175.4(2)
C9 C4 N1 C2 -68.1(3)
C5 C4 N1 C2 113.7(3)
C9 C4 N1 C3 107.3(3)
C5 C4 N1 C3 -70.8(3)
O2 C12 N2 C14 179.0(2)
C11 C12 N2 C14 -1.7(3)
O2 C12 N2 C13 -2.1(4)
C11 C12 N2 C13 177.2(2)
C19 C14 N2 C12 -101.1(3)
C15 C14 N2 C12 82.5(3)
C19 C14 N2 C13 79.9(3)
C15 C14 N2 C13 -96.4(3)
C2 C1 Te C11 151.72(16)
C12 C11 Te C1 -69.90(17)
